data_7704406
loop_
_publ_author_name
'Peterson, Madeline'
'Hunt, Camden'
'Wang, Zongheng'
'Heinrich, Shannon E.'
'Wu, Guang'
'M\'enard, Gabriel'

_publ_section_title
;
 Synthesis, characterization, and electrochemical properties of a
 first-row metal phthalocyanine series.
;
_journal_issue 45
_journal_name_full 'Dalton transactions (Cambridge, England : 2003)'
_journal_page_first 16268
_journal_page_last 16277
_journal_paper_doi 10.1039/d0dt01372b
_journal_volume 49
_journal_year 2020
_chemical_formula_sum 'C60 H60 Fe N8 O8'
_chemical_formula_weight 1077.01
_space_group_crystal_system monoclinic
_space_group_IT_number 15
_space_group_name_Hall '-C 2yc'
_space_group_name_H-M_alt 'C 1 2/c 1'
_atom_sites_solution_hydrogens geom
_audit_creation_method SHELXL-2014/7
_audit_update_record
;
2020-04-10 deposited with the CCDC.	2020-05-05 downloaded from the CCDC.
;
_cell_angle_alpha 90
_cell_angle_beta 100.338(9)
_cell_angle_gamma 90
_cell_formula_units_Z 4
_cell_length_a 12.439(5)
_cell_length_b 29.787(11)
_cell_length_c 13.837(5)
_cell_measurement_reflns_used 814
_cell_measurement_temperature 100(2)
_cell_measurement_theta_max 23.55
_cell_measurement_theta_min 2.74
_cell_volume 5044(3)
_computing_structure_refinement 'SHELXL-2014/7 (Sheldrick, 2014)'
_diffrn_ambient_temperature 100(2)
_diffrn_measured_fraction_theta_full 0.995
_diffrn_measured_fraction_theta_max 0.995
_diffrn_measurement_device_type 'Bruker Kappa Apex II'
_diffrn_radiation_type MoK\a
_diffrn_radiation_wavelength 0.71073
_diffrn_reflns_av_R_equivalents 0.1646
_diffrn_reflns_av_unetI/netI 0.2328
_diffrn_reflns_Laue_measured_fraction_full 0.995
_diffrn_reflns_Laue_measured_fraction_max 0.995
_diffrn_reflns_limit_h_max 14
_diffrn_reflns_limit_h_min -12
_diffrn_reflns_limit_k_max 34
_diffrn_reflns_limit_k_min -34
_diffrn_reflns_limit_l_max 11
_diffrn_reflns_limit_l_min -15
_diffrn_reflns_number 12789
_diffrn_reflns_point_group_measured_fraction_full 0.995
_diffrn_reflns_point_group_measured_fraction_max 0.995
_diffrn_reflns_theta_full 24.179
_diffrn_reflns_theta_max 24.179
_diffrn_reflns_theta_min 1.367
_exptl_absorpt_coefficient_mu 0.368
_exptl_absorpt_correction_T_max 0.7450
_exptl_absorpt_correction_T_min 0.5157
_exptl_absorpt_correction_type multi-scan
_exptl_absorpt_process_details sadabs
_exptl_crystal_colour green
_exptl_crystal_density_diffrn 1.418
_exptl_crystal_description plate
_exptl_crystal_F_000 2264
_exptl_crystal_size_max 0.25
_exptl_crystal_size_mid 0.15
_exptl_crystal_size_min 0.05
_refine_diff_density_max 0.991
_refine_diff_density_min -0.599
_refine_diff_density_rms 0.087
_refine_ls_extinction_method none
_refine_ls_goodness_of_fit_ref 0.924
_refine_ls_hydrogen_treatment constr
_refine_ls_matrix_type full
_refine_ls_number_parameters 353
_refine_ls_number_reflns 4034
_refine_ls_number_restraints 10
_refine_ls_restrained_S_all 0.925
_refine_ls_R_factor_all 0.2155
_refine_ls_R_factor_gt 0.0690
_refine_ls_shift/su_max 0.086
_refine_ls_shift/su_mean 0.003
_refine_ls_structure_factor_coef Fsqd
_refine_ls_weighting_details 'w=1/[\s^2^(Fo^2^)+(0.0778P)^2^] where P=(Fo^2^+2Fc^2^)/3'
_refine_ls_weighting_scheme calc
_refine_ls_wR_factor_gt 0.1415
_refine_ls_wR_factor_ref 0.1907
_reflns_Friedel_coverage 0.000
_reflns_number_gt 1692
_reflns_number_total 4034
_reflns_threshold_expression 'I > 2\s(I)'
_cod_data_source_file d0dt01372b2.cif
_cod_data_source_block zw
_cod_depositor_comments 'Adding full bibliography for 7704403--7704411.cif.'
_cod_original_sg_symbol_H-M 'C 2/c'
_cod_database_code 7704406
_shelx_shelxl_version_number 2014/7
_shelx_space_group_comment
;
The symmetry employed for this shelxl refinement is uniquely defined
by the following loop, which should always be used as a source of
symmetry information in preference to the above space-group names.
They are only intended as comments.
;

loop_
_space_group_symop_operation_xyz
'x, y, z'
'-x, y, -z+1/2'
'x+1/2, y+1/2, z'
'-x+1/2, y+1/2, -z+1/2'
'-x, -y, -z'
'x, -y, z-1/2'
'-x+1/2, -y+1/2, -z'
'x+1/2, -y+1/2, z-1/2'

loop_
_atom_site_label
_atom_site_type_symbol
_atom_site_fract_x
_atom_site_fract_y
_atom_site_fract_z
_atom_site_U_iso_or_equiv
_atom_site_adp_type
_atom_site_occupancy
_atom_site_site_symmetry_order
_atom_site_calc_flag
_atom_site_refinement_flags_posn
_atom_site_refinement_flags_adp
_atom_site_refinement_flags_occupancy
_atom_site_disorder_assembly
_atom_site_disorder_group
C1 C 0.3889(5) -0.0087(2) 0.1721(4) 0.0216(17) Uani 1 1 d . . . . .
C2 C 0.4148(5) 0.0662(2) 0.1311(5) 0.0235(18) Uani 1 1 d . . . . .
C3 C 0.4011(5) 0.1130(2) 0.1433(5) 0.0204(16) Uani 1 1 d . . . . .
C4 C 0.4538(5) 0.1353(2) 0.0744(5) 0.0235(17) Uani 1 1 d . . . . .
C5 C 0.4956(6) 0.0994(2) 0.0202(4) 0.0232(17) Uani 1 1 d . . . . .
C6 C 0.5865(5) 0.0751(2) -0.1038(5) 0.0205(17) Uani 1 1 d . . . . .
C7 C 0.3490(5) -0.0433(2) 0.2323(5) 0.0265(18) Uani 1 1 d . . . . .
C8 C 0.3146(5) -0.0409(2) 0.3233(5) 0.0264(18) Uani 1 1 d . . . . .
C9 C 0.2773(5) -0.0793(2) 0.3609(5) 0.0273(18) Uani 1 1 d . . . . .
H00U H 0.2495 -0.0781 0.4205 0.033 Uiso 1 1 calc R U . . .
C10 C 0.2272(6) 0.0161(2) 0.4031(5) 0.0327(19) Uani 1 1 d . . . . .
H00A H 0.2436 0.0440 0.4418 0.039 Uiso 1 1 calc R U . . .
H00B H 0.1983 -0.0062 0.4449 0.039 Uiso 1 1 calc R U . . .
C11 C 0.1426(6) 0.0256(3) 0.3141(5) 0.040(2) Uani 1 1 d . . . . .
H00C H 0.1733 0.0457 0.2699 0.060 Uiso 1 1 calc R U . . .
H00E H 0.0791 0.0400 0.3340 0.060 Uiso 1 1 calc R U . . .
H00F H 0.1199 -0.0026 0.2800 0.060 Uiso 1 1 calc R U . . .
C12 C 0.3521(5) 0.1382(2) 0.2107(5) 0.0226(17) Uani 1 1 d . . . . .
C13 C 0.3562(5) 0.1843(2) 0.2040(5) 0.0293(18) Uani 1 1 d . . . . .
H016 H 0.3232 0.2021 0.2476 0.035 Uiso 1 1 calc R U . . .
C14 C 0.4077(6) 0.2056(2) 0.1347(5) 0.0311(19) Uani 1 1 d . . . . .
H00D H 0.4085 0.2375 0.1320 0.037 Uiso 1 1 calc R U . . .
C15 C 0.4573(5) 0.1814(2) 0.0702(5) 0.0262(18) Uani 1 1 d . . . . .
C16 C 0.2586(6) 0.1405(2) 0.3493(5) 0.0318(19) Uani 1 1 d . . . . .
H01F H 0.3050 0.1671 0.3695 0.038 Uiso 1 1 calc R U . . .
H01G H 0.2587 0.1216 0.4082 0.038 Uiso 1 1 calc R U . . .
C17 C 0.1443(6) 0.1556(2) 0.3104(5) 0.041(2) Uani 1 1 d . . . . .
H01A H 0.1453 0.1784 0.2594 0.061 Uiso 1 1 calc R U . . .
H01B H 0.1124 0.1686 0.3640 0.061 Uiso 1 1 calc R U . . .
H01C H 0.1003 0.1299 0.2825 0.061 Uiso 1 1 calc R U . . .
C18 C 0.4609(6) 0.2073(3) -0.0946(5) 0.042(2) Uani 1 1 d . . . . .
H2A H 0.5143 0.2176 -0.1350 0.051 Uiso 1 1 calc R U . . .
H2B H 0.4358 0.1769 -0.1172 0.051 Uiso 1 1 calc R U . . .
C19 C 0.3695(8) 0.2373(3) -0.1079(6) 0.086(4) Uani 1 1 d . . . . .
H00G H 0.3432 0.2421 -0.1783 0.129 Uiso 1 1 calc R U . . .
H00H H 0.3919 0.2661 -0.0764 0.129 Uiso 1 1 calc R U . . .
H00I H 0.3108 0.2243 -0.0782 0.129 Uiso 1 1 calc R U . . .
C20 C 0.6413(6) 0.0848(2) -0.1880(5) 0.0249(17) Uani 1 1 d . . . . .
C21 C 0.6781(6) 0.1241(2) -0.2252(5) 0.0270(18) Uani 1 1 d . . . . .
C22 C 0.7198(5) 0.1204(2) -0.3117(5) 0.0272(18) Uani 1 1 d . . . . .
H015 H 0.7473 0.1465 -0.3383 0.033 Uiso 1 1 calc R U . . .
C23 C 0.7334(6) 0.1754(2) -0.0933(5) 0.0320(19) Uani 1 1 d . . . . .
H01D H 0.7833 0.1500 -0.0720 0.038 Uiso 1 1 calc R U . . .
H01E H 0.6849 0.1795 -0.0446 0.038 Uiso 1 1 calc R U . . .
C24 C 0.7978(6) 0.2173(2) -0.1006(5) 0.045(2) Uani 1 1 d . . . . .
H01H H 0.8454 0.2130 -0.1491 0.068 Uiso 1 1 calc R U . . .
H01I H 0.8424 0.2241 -0.0364 0.068 Uiso 1 1 calc R U . . .
H01J H 0.7476 0.2424 -0.1210 0.068 Uiso 1 1 calc R U . . .
C25 C 0.3862(6) 0.3644(3) -0.0148(6) 0.049(2) Uani 1 1 d D . . . .
H01Y H 0.3359 0.3429 -0.0473 0.059 Uiso 1 1 calc R U . . .
C26 C 0.4511(7) 0.3538(3) 0.0728(6) 0.061(3) Uani 1 1 d D . . . .
H00S H 0.4468 0.3246 0.0996 0.073 Uiso 1 1 calc R U . . .
C27 C 0.5224(8) 0.3846(4) 0.1228(8) 0.091(4) Uani 1 1 d D . . . .
H022 H 0.5650 0.3778 0.1851 0.109 Uiso 1 1 calc R U . . .
C28 C 0.5299(8) 0.4257(4) 0.0792(8) 0.095(5) Uani 1 1 d D . . . .
H021 H 0.5808 0.4473 0.1104 0.114 Uiso 1 1 calc R U . . .
C29 C 0.4645(8) 0.4358(3) -0.0090(8) 0.078(4) Uani 1 1 d D . . . .
H014 H 0.4691 0.4645 -0.0378 0.094 Uiso 1 1 calc R U . . .
C30 C 0.3933(7) 0.4048(3) -0.0549(6) 0.053(2) Uani 1 1 d D . . . .
H01K H 0.3483 0.4119 -0.1160 0.063 Uiso 1 1 calc R U . . .
Fe1 Fe 0.5000 0.0000 0.0000 0.0244(4) Uani 1 2 d S . P . .
N1 N 0.4302(4) -0.02978(18) 0.0956(4) 0.0235(14) Uani 1 1 d . . . . .
N2 N 0.3782(4) 0.03491(19) 0.1860(4) 0.0259(15) Uani 1 1 d . . . . .
N3 N 0.4704(4) 0.05774(18) 0.0531(4) 0.0236(15) Uani 1 1 d . . . . .
N4 N 0.5530(4) 0.10787(18) -0.0514(4) 0.0239(14) Uani 1 1 d . . . . .
O1 O 0.3264(3) -0.00098(16) 0.3759(3) 0.0264(11) Uani 1 1 d . . . . .
O2 O 0.3049(4) 0.11500(15) 0.2767(3) 0.0291(12) Uani 1 1 d . . . . .
O3 O 0.5135(4) 0.20534(14) 0.0081(3) 0.0312(12) Uani 1 1 d . . . . .
O4 O 0.6694(4) 0.16633(15) -0.1889(3) 0.0325(13) Uani 1 1 d . . . . .

loop_
_atom_site_aniso_label
_atom_site_aniso_U_11
_atom_site_aniso_U_22
_atom_site_aniso_U_33
_atom_site_aniso_U_23
_atom_site_aniso_U_13
_atom_site_aniso_U_12
C1 0.021(4) 0.038(5) 0.005(3) -0.005(4) 0.000(3) 0.010(3)
C2 0.021(4) 0.031(5) 0.018(4) 0.003(4) 0.001(3) -0.007(3)
C3 0.027(4) 0.022(4) 0.011(4) 0.004(3) 0.001(3) 0.003(3)
C4 0.030(5) 0.029(5) 0.009(4) 0.000(4) -0.002(3) 0.004(3)
C5 0.024(4) 0.030(4) 0.011(4) 0.002(4) -0.008(3) -0.003(4)
C6 0.023(4) 0.026(5) 0.013(4) 0.009(4) 0.004(3) 0.003(3)
C7 0.026(4) 0.032(5) 0.019(4) 0.003(4) 0.000(3) -0.001(3)
C8 0.027(4) 0.033(5) 0.018(4) -0.001(4) 0.001(3) -0.002(3)
C9 0.029(5) 0.040(5) 0.015(4) 0.000(4) 0.008(3) -0.005(4)
C10 0.033(5) 0.038(5) 0.029(4) -0.006(4) 0.011(4) 0.005(3)
C11 0.037(5) 0.056(5) 0.026(5) -0.002(4) 0.001(4) 0.012(4)
C12 0.029(4) 0.027(5) 0.012(4) 0.000(4) 0.004(3) 0.002(3)
C13 0.033(5) 0.042(5) 0.013(4) -0.003(4) 0.004(3) 0.006(4)
C14 0.041(5) 0.029(4) 0.021(4) 0.002(4) 0.001(4) -0.003(4)
C15 0.033(5) 0.036(5) 0.010(4) -0.002(4) 0.002(3) 0.001(4)
C16 0.045(5) 0.038(5) 0.016(4) -0.004(4) 0.013(3) 0.007(4)
C17 0.038(5) 0.049(5) 0.038(5) -0.006(4) 0.013(4) 0.011(4)
C18 0.057(6) 0.052(6) 0.017(5) -0.003(4) 0.002(4) 0.002(4)
C19 0.131(10) 0.079(8) 0.039(6) -0.010(6) -0.010(6) 0.029(7)
C20 0.031(4) 0.029(4) 0.013(4) -0.002(4) 0.000(3) -0.005(3)
C21 0.039(5) 0.027(5) 0.013(4) -0.001(4) 0.000(3) -0.006(4)
C22 0.040(5) 0.026(4) 0.015(4) 0.005(4) 0.001(3) -0.003(4)
C23 0.045(5) 0.036(5) 0.014(4) -0.001(4) 0.002(3) -0.004(4)
C24 0.046(5) 0.045(5) 0.045(5) 0.002(5) 0.008(4) -0.012(4)
C25 0.056(6) 0.057(6) 0.034(5) -0.020(5) 0.006(4) 0.008(5)
C26 0.065(7) 0.074(7) 0.049(7) 0.007(6) 0.024(5) 0.020(6)
C27 0.058(8) 0.167(13) 0.042(7) -0.027(9) -0.006(5) 0.042(8)
C28 0.044(7) 0.136(12) 0.106(12) -0.092(10) 0.019(7) -0.021(8)
C29 0.087(9) 0.052(7) 0.116(10) -0.019(7) 0.072(8) -0.007(6)
C30 0.083(7) 0.048(6) 0.032(5) -0.008(5) 0.024(5) 0.004(5)
Fe1 0.0337(9) 0.0274(8) 0.0124(8) 0.0006(8) 0.0050(6) -0.0008(8)
N1 0.028(4) 0.025(4) 0.017(3) -0.001(3) 0.002(3) -0.003(3)
N2 0.032(4) 0.031(4) 0.012(3) -0.004(3) -0.001(3) -0.005(3)
N3 0.028(4) 0.032(4) 0.009(3) -0.003(3) -0.003(3) -0.008(3)
N4 0.029(4) 0.030(4) 0.015(3) -0.003(3) 0.011(3) -0.003(3)
O1 0.035(3) 0.030(3) 0.016(2) -0.002(3) 0.007(2) 0.001(3)
O2 0.043(3) 0.033(3) 0.012(3) -0.004(2) 0.008(2) 0.004(2)
O3 0.052(3) 0.029(3) 0.014(3) 0.001(3) 0.008(2) -0.006(3)
O4 0.059(4) 0.026(3) 0.011(3) -0.005(3) 0.001(2) -0.001(3)

loop_
_atom_type_symbol
_atom_type_description
_atom_type_scat_dispersion_real
_atom_type_scat_dispersion_imag
_atom_type_scat_source
C C 0.0033 0.0016 'International Tables Vol C Tables 4.2.6.8 and 6.1.1.4'
Fe Fe 0.3463 0.8444 'International Tables Vol C Tables 4.2.6.8 and 6.1.1.4'
N N 0.0061 0.0033 'International Tables Vol C Tables 4.2.6.8 and 6.1.1.4'
O O 0.0106 0.0060 'International Tables Vol C Tables 4.2.6.8 and 6.1.1.4'
H H 0.0000 0.0000 'International Tables Vol C Tables 4.2.6.8 and 6.1.1.4'

loop_
_geom_angle_atom_site_label_1
_geom_angle_atom_site_label_2
_geom_angle_atom_site_label_3
_geom_angle
_geom_angle_site_symmetry_1
_geom_angle_site_symmetry_3
_geom_angle_publ_flag
N2 C1 N1 127.5(6) . . ?
N2 C1 C7 123.7(6) . . ?
N1 C1 C7 108.7(6) . . ?
N2 C2 N3 125.4(6) . . ?
N2 C2 C3 123.9(6) . . ?
N3 C2 C3 110.7(6) . . ?
C4 C3 C2 107.5(6) . . ?
C4 C3 C12 120.1(6) . . ?
C2 C3 C12 132.4(6) . . ?
C15 C4 C3 121.2(6) . . ?
C15 C4 C5 134.0(6) . . ?
C3 C4 C5 104.7(6) . . ?
N4 C5 N3 126.6(6) . . ?
N4 C5 C4 121.8(6) . . ?
N3 C5 C4 111.6(6) . . ?
N4 C6 N1 127.7(6) . 5_655 ?
N4 C6 C20 121.4(6) . . ?
N1 C6 C20 110.8(6) 5_655 . ?
C20 C7 C8 120.3(6) 5_655 . ?
C20 C7 C1 108.0(6) 5_655 . ?
C8 C7 C1 131.5(6) . . ?
C9 C8 O1 121.8(6) . . ?
C9 C8 C7 118.4(7) . . ?
O1 C8 C7 119.6(6) . . ?
C8 C9 C22 120.2(6) . 5_655 ?
O1 C10 C11 111.0(5) . . ?
O2 C12 C13 125.2(6) . . ?
O2 C12 C3 117.5(6) . . ?
C13 C12 C3 117.3(6) . . ?
C12 C13 C14 121.7(7) . . ?
C15 C14 C13 121.4(7) . . ?
C4 C15 C14 118.3(6) . . ?
C4 C15 O3 124.0(6) . . ?
C14 C15 O3 117.6(6) . . ?
O2 C16 C17 112.1(6) . . ?
C19 C18 O3 111.0(6) . . ?
C21 C20 C7 121.6(6) . 5_655 ?
C21 C20 C6 133.3(6) . . ?
C7 C20 C6 105.2(6) 5_655 . ?
O4 C21 C20 125.9(6) . . ?
O4 C21 C22 117.1(6) . . ?
C20 C21 C22 116.8(6) . . ?
C9 C22 C21 122.2(6) 5_655 . ?
O4 C23 C24 108.0(5) . . ?
C30 C25 C26 120.3(9) . . ?
C25 C26 C27 121.1(9) . . ?
C28 C27 C26 117.6(10) . . ?
C27 C28 C29 120.6(10) . . ?
C30 C29 C28 120.1(10) . . ?
C25 C30 C29 120.3(9) . . ?
N1 Fe1 N1 180.0 . 5_655 ?
N1 Fe1 N3 89.5(2) . 5_655 ?
N1 Fe1 N3 90.5(2) 5_655 5_655 ?
N1 Fe1 N3 90.5(2) . . ?
N1 Fe1 N3 89.5(2) 5_655 . ?
N3 Fe1 N3 180.0 5_655 . ?
C6 N1 C1 107.2(5) 5_655 . ?
C6 N1 Fe1 127.1(4) 5_655 . ?
C1 N1 Fe1 125.6(4) . . ?
C2 N2 C1 123.4(6) . . ?
C5 N3 C2 105.4(5) . . ?
C5 N3 Fe1 127.3(4) . . ?
C2 N3 Fe1 127.2(5) . . ?
C6 N4 C5 121.6(6) . . ?
C8 O1 C10 115.0(5) . . ?
C12 O2 C16 118.0(5) . . ?
C15 O3 C18 115.8(5) . . ?
C21 O4 C23 116.4(5) . . ?

loop_
_geom_bond_atom_site_label_1
_geom_bond_atom_site_label_2
_geom_bond_distance
_geom_bond_site_symmetry_2
_geom_bond_publ_flag
C1 N2 1.323(8) . ?
C1 N1 1.405(8) . ?
C1 C7 1.466(9) . ?
C2 N2 1.332(8) . ?
C2 N3 1.405(8) . ?
C2 C3 1.419(9) . ?
C3 C4 1.416(9) . ?
C3 C12 1.417(9) . ?
C4 C15 1.378(9) . ?
C4 C5 1.455(9) . ?
C5 N4 1.345(8) . ?
C5 N3 1.376(8) . ?
C6 N4 1.327(8) . ?
C6 N1 1.373(8) 5_655 ?
C6 C20 1.480(9) . ?
C7 C20 1.395(9) 5_655 ?
C7 C8 1.403(9) . ?
C8 C9 1.373(9) . ?
C8 O1 1.387(8) . ?
C9 C22 1.404(9) 5_655 ?
C10 O1 1.446(7) . ?
C10 C11 1.497(9) . ?
C12 O2 1.359(7) . ?
C12 C13 1.379(9) . ?
C13 C14 1.398(9) . ?
C14 C15 1.376(9) . ?
C15 O3 1.396(8) . ?
C16 O2 1.458(7) . ?
C16 C17 1.497(9) . ?
C18 C19 1.431(11) . ?
C18 O3 1.455(8) . ?
C20 C21 1.390(9) . ?
C20 C7 1.395(9) 5_655 ?
C21 O4 1.366(8) . ?
C21 C22 1.391(9) . ?
C22 C9 1.404(9) 5_655 ?
C23 O4 1.441(7) . ?
C23 C24 1.496(9) . ?
C25 C30 1.335(10) . ?
C25 C26 1.367(7) . ?
C26 C27 1.374(7) . ?
C27 C28 1.373(7) . ?
C28 C29 1.373(7) . ?
C29 C30 1.355(7) . ?
Fe1 N1 1.924(5) . ?
Fe1 N1 1.924(5) 5_655 ?
Fe1 N3 1.931(5) 5_655 ?
Fe1 N3 1.932(5) . ?
N1 C6 1.373(8) 5_655 ?

loop_
_geom_torsion_atom_site_label_1
_geom_torsion_atom_site_label_2
_geom_torsion_atom_site_label_3
_geom_torsion_atom_site_label_4
_geom_torsion
_geom_torsion_site_symmetry_1
_geom_torsion_site_symmetry_2
_geom_torsion_site_symmetry_3
_geom_torsion_site_symmetry_4
_geom_torsion_publ_flag
N2 C2 C3 C4 178.0(6) . . . . ?
N3 C2 C3 C4 -2.8(8) . . . . ?
N2 C2 C3 C12 1.3(12) . . . . ?
N3 C2 C3 C12 -179.4(7) . . . . ?
C2 C3 C4 C15 -178.1(6) . . . . ?
C12 C3 C4 C15 -0.9(10) . . . . ?
C2 C3 C4 C5 1.5(7) . . . . ?
C12 C3 C4 C5 178.7(6) . . . . ?
C15 C4 C5 N4 0.8(12) . . . . ?
C3 C4 C5 N4 -178.8(6) . . . . ?
C15 C4 C5 N3 179.8(7) . . . . ?
C3 C4 C5 N3 0.2(8) . . . . ?
N2 C1 C7 C20 170.9(6) . . . 5_655 ?
N1 C1 C7 C20 -4.3(7) . . . 5_655 ?
N2 C1 C7 C8 -14.7(11) . . . . ?
N1 C1 C7 C8 170.0(7) . . . . ?
C20 C7 C8 C9 -8.4(10) 5_655 . . . ?
C1 C7 C8 C9 177.8(7) . . . . ?
C20 C7 C8 O1 166.9(6) 5_655 . . . ?
C1 C7 C8 O1 -6.9(11) . . . . ?
O1 C8 C9 C22 -171.4(6) . . . 5_655 ?
C7 C8 C9 C22 3.8(10) . . . 5_655 ?
C4 C3 C12 O2 -178.5(6) . . . . ?
C2 C3 C12 O2 -2.2(11) . . . . ?
C4 C3 C12 C13 1.5(10) . . . . ?
C2 C3 C12 C13 177.9(7) . . . . ?
O2 C12 C13 C14 179.2(6) . . . . ?
C3 C12 C13 C14 -0.9(10) . . . . ?
C12 C13 C14 C15 -0.4(11) . . . . ?
C3 C4 C15 C14 -0.3(10) . . . . ?
C5 C4 C15 C14 -179.8(7) . . . . ?
C3 C4 C15 O3 176.0(6) . . . . ?
C5 C4 C15 O3 -3.5(12) . . . . ?
C13 C14 C15 C4 1.0(11) . . . . ?
C13 C14 C15 O3 -175.6(6) . . . . ?
N4 C6 C20 C21 6.7(12) . . . . ?
N1 C6 C20 C21 -178.0(7) 5_655 . . . ?
N4 C6 C20 C7 -172.3(6) . . . 5_655 ?
N1 C6 C20 C7 3.0(8) 5_655 . . 5_655 ?
C7 C20 C21 O4 178.0(6) 5_655 . . . ?
C6 C20 C21 O4 -0.9(13) . . . . ?
C7 C20 C21 C22 3.3(10) 5_655 . . . ?
C6 C20 C21 C22 -175.6(7) . . . . ?
O4 C21 C22 C9 -173.7(6) . . . 5_655 ?
C20 C21 C22 C9 1.5(10) . . . 5_655 ?
C30 C25 C26 C27 1.9(13) . . . . ?
C25 C26 C27 C28 -3.1(15) . . . . ?
C26 C27 C28 C29 2.8(16) . . . . ?
C27 C28 C29 C30 -1.4(16) . . . . ?
C26 C25 C30 C29 -0.3(12) . . . . ?
C28 C29 C30 C25 0.1(14) . . . . ?
N2 C1 N1 C6 -172.7(6) . . . 5_655 ?
C7 C1 N1 C6 2.4(7) . . . 5_655 ?
N2 C1 N1 Fe1 8.7(9) . . . . ?
C7 C1 N1 Fe1 -176.3(4) . . . . ?
N3 C2 N2 C1 -1.1(11) . . . . ?
C3 C2 N2 C1 178.1(6) . . . . ?
N1 C1 N2 C2 -5.7(10) . . . . ?
C7 C1 N2 C2 179.9(6) . . . . ?
N4 C5 N3 C2 177.1(7) . . . . ?
C4 C5 N3 C2 -1.8(7) . . . . ?
N4 C5 N3 Fe1 -5.1(10) . . . . ?
C4 C5 N3 Fe1 176.0(4) . . . . ?
N2 C2 N3 C5 -177.9(7) . . . . ?
C3 C2 N3 C5 2.8(7) . . . . ?
N2 C2 N3 Fe1 4.3(10) . . . . ?
C3 C2 N3 Fe1 -175.0(4) . . . . ?
N1 C6 N4 C5 0.2(10) 5_655 . . . ?
C20 C6 N4 C5 174.7(6) . . . . ?
N3 C5 N4 C6 4.5(10) . . . . ?
C4 C5 N4 C6 -176.7(6) . . . . ?
C9 C8 O1 C10 -59.5(8) . . . . ?
C7 C8 O1 C10 125.3(6) . . . . ?
C11 C10 O1 C8 -60.7(7) . . . . ?
C13 C12 O2 C16 -2.8(10) . . . . ?
C3 C12 O2 C16 177.3(6) . . . . ?
C17 C16 O2 C12 84.8(7) . . . . ?
C4 C15 O3 C18 76.5(9) . . . . ?
C14 C15 O3 C18 -107.1(7) . . . . ?
C19 C18 O3 C15 74.0(9) . . . . ?
C20 C21 O4 C23 67.6(9) . . . . ?
C22 C21 O4 C23 -117.7(7) . . . . ?
C24 C23 O4 C21 128.2(6) . . . . ?
